data_4086831
loop_
_publ_author_name
'Tomov, Atanas K.'
'Nobbs, James D.'
'Chirinos, Juan J.'
'Saini, Prabhjot K.'
'Malinowski, Robert'
'Ho, Sarah K. Y.'
'Young, Craig T.'
'McGuinness, David S.'
'White, Andrew J. P.'
'Elsegood, Mark R. J.'
'Britovsek, George J. P.'

_publ_section_title
;
 Alternating \a-Olefin Distributions via Single and Double Insertions in
 Chromium-Catalyzed Ethylene Oligomerization
;
_journal_issue 3
_journal_name_full Organometallics
_journal_page_first 510
_journal_paper_doi 10.1021/acs.organomet.6b00671
_journal_volume 36
_journal_year 2016
_chemical_formula_moiety 'C16 H17 Cl2 Cr N5 O, F6 Sb, 3.5(C4 H8 O)'
_chemical_formula_sum 'C30 H45 Cl2 Cr F6 N5 O4.5 Sb'
_chemical_formula_weight 906.36
_chemical_name_systematic
;
 ?
;
_space_group_crystal_system triclinic
_space_group_IT_number 2
_space_group_name_Hall '-P 1'
_space_group_name_H-M_alt 'P -1'
_symmetry_space_group_name_Hall '-P 1'
_symmetry_space_group_name_H-M 'P -1'
_atom_sites_solution_hydrogens geom
_audit_creation_method SHELXL
_cell_angle_alpha 83.657(3)
_cell_angle_beta 65.315(3)
_cell_angle_gamma 82.386(3)
_cell_formula_units_Z 2
_cell_length_a 13.2253(4)
_cell_length_b 13.2985(4)
_cell_length_c 14.7851(5)
_cell_measurement_reflns_used 9556
_cell_measurement_temperature 173
_cell_measurement_theta_max 32.7580
_cell_measurement_theta_min 4.3160
_cell_volume 2337.50(14)
_computing_cell_refinement 'CrysAlisPro, Agilent Technologies'
_computing_data_collection 'CrysAlisPro, Agilent Technologies'
_computing_data_reduction 'CrysAlisPro, Agilent Technologies'
_computing_molecular_graphics 'Bruker SHELXTL'
_computing_publication_material 'CIFTAB-2013 (Sheldrick, 2013)'
_computing_structure_refinement 'SHELXL-2013 (Sheldrick, 2013)'
_computing_structure_solution 'SHELXS-2013 (Sheldrick, 2013)'
_diffrn_ambient_temperature 173
_diffrn_detector_area_resol_mean 15.9863
_diffrn_measured_fraction_theta_full 0.994
_diffrn_measured_fraction_theta_max 0.887
_diffrn_measurement_device_type 'OD Xcalibur 3'
_diffrn_measurement_method 'omega scans'
_diffrn_radiation_type MoK\a
_diffrn_radiation_wavelength 0.71073
_diffrn_reflns_av_R_equivalents 0.0300
_diffrn_reflns_av_unetI/netI 0.0514
_diffrn_reflns_Laue_measured_fraction_full 0.994
_diffrn_reflns_Laue_measured_fraction_max 0.887
_diffrn_reflns_limit_h_max 9
_diffrn_reflns_limit_h_min -19
_diffrn_reflns_limit_k_max 21
_diffrn_reflns_limit_k_min -20
_diffrn_reflns_limit_l_max 23
_diffrn_reflns_limit_l_min -22
_diffrn_reflns_number 28390
_diffrn_reflns_point_group_measured_fraction_full 0.994
_diffrn_reflns_point_group_measured_fraction_max 0.887
_diffrn_reflns_theta_full 25.242
_diffrn_reflns_theta_max 34.204
_diffrn_reflns_theta_min 4.085
_diffrn_source 'Enhance (Mo) X-ray Source'
_exptl_absorpt_coefficient_mu 0.982
_exptl_absorpt_correction_T_max 0.924
_exptl_absorpt_correction_T_min 0.822
_exptl_absorpt_correction_type analytical
_exptl_absorpt_process_details
;
CrysAlisPro, Agilent Technologies,
Version 1.171.37.35 (release 13-08-2014 CrysAlis171 .NET)
(compiled Aug 13 2014,18:06:01)
Analytical numeric absorption correction using a multifaceted crystal
model based on expressions derived by R.C. Clark & J.S. Reid.
(Clark, R. C. & Reid, J. S. (1995). Acta Cryst. A51, 887-897)
Empirical absorption correction using spherical harmonics,
implemented in SCALE3 ABSPACK scaling algorithm.
;
_exptl_crystal_colour 'Pale aquamarine'
_exptl_crystal_density_diffrn 1.288
_exptl_crystal_description prisms
_exptl_crystal_F_000 918
_exptl_crystal_size_max 0.32
_exptl_crystal_size_mid 0.24
_exptl_crystal_size_min 0.09
_platon_squeeze_details
;
 SQUEEZE suggested 269 e/cell = 134.5 e/asu
 The solvents used were thf (C4H8O, 40e) and heptane (C7H16, 58e)
 Before the use of SQUEEZE the solvent was clearly thf
 3.5(C4H8O) = 140e, so this was used as the solvent present
 
 So, the atom list is low by 3.5(C4H8O) = C14 H28 O3.5, and the UNIT is
 low by C28 H56 O7. Combined with the missing aqua protons
 the UNIT is low by C28 H60 O7, i.e. C32 H30 N10 O2 F12 Cl4 Cr2 Sb2
 
 The missing 18 non-H atoms in the asu would have required 162 variables
 (18 x 9) if refined anisotropically.
 The L.S. instruction was adjusted appropriately.
;
_refine_diff_density_max 0.895
_refine_diff_density_min -0.656
_refine_diff_density_rms 0.165
_refine_ls_extinction_coef 0.0100(14)
_refine_ls_extinction_expression Fc^*^=kFc[1+0.001xFc^2^\l^3^/sin(2\q)]^-1/4^
_refine_ls_extinction_method SHELXL
_refine_ls_goodness_of_fit_ref 0.995
_refine_ls_hydrogen_treatment constr
_refine_ls_matrix_type full
_refine_ls_number_parameters 378
_refine_ls_number_reflns 17187
_refine_ls_number_restraints 1518
_refine_ls_restrained_S_all 1.034
_refine_ls_R_factor_all 0.1014
_refine_ls_R_factor_gt 0.0649
_refine_ls_shift/su_max 0.003
_refine_ls_shift/su_mean 0.000
_refine_ls_structure_factor_coef Fsqd
_refine_ls_weighting_details 'w=1/[\s^2^(Fo^2^)+(0.1156P)^2^] where P=(Fo^2^+2Fc^2^)/3'
_refine_ls_weighting_scheme calc
_refine_ls_wR_factor_gt 0.1815
_refine_ls_wR_factor_ref 0.1985
_reflns_Friedel_coverage 0.000
_reflns_number_gt 9748
_reflns_number_total 17187
_reflns_threshold_expression 'I > 2\s(I)'
_cod_data_source_file om6b00671_si_002.cif
_cod_data_source_block Cr-1-Cl2-OH2_SbF6
_cod_depositor_comments 'Adding full bibliography for 4086828--4086833.cif.'
_cod_original_cell_volume 2337.51(15)
_cod_original_formula_sum 'C30 H45 Cl2 Cr F6 N5 O4.50 Sb'
_cod_database_code 4086831
_shelx_space_group_comment
;
The symmetry employed for this shelxl refinement is uniquely defined
by the following loop, which should always be used as a source of
symmetry information in preference to the above space-group names.
They are only intended as comments.
;
_shelxl_version_number 2013-4

loop_
_space_group_symop_operation_xyz
'x, y, z'
'-x, -y, -z'

loop_
_atom_site_label
_atom_site_type_symbol
_atom_site_fract_x
_atom_site_fract_y
_atom_site_fract_z
_atom_site_U_iso_or_equiv
_atom_site_adp_type
_atom_site_occupancy
_atom_site_site_symmetry_order
_atom_site_calc_flag
_atom_site_refinement_flags_posn
_atom_site_refinement_flags_adp
_atom_site_refinement_flags_occupancy
_atom_site_disorder_assembly
_atom_site_disorder_group
Cr1 Cr 0.36867(4) 0.33106(4) 0.40540(3) 0.03901(12) Uani 1 1 d . . . . .
Cl1 Cl 0.23688(7) 0.21708(6) 0.44981(7) 0.05176(19) Uani 1 1 d . . . . .
Cl2 Cl 0.50296(7) 0.44484(6) 0.35782(6) 0.04942(18) Uani 1 1 d . . . . .
O1 O 0.4068(2) 0.3150(2) 0.26271(18) 0.0554(6) Uani 1 1 d . . . . .
N1 N 0.4773(2) 0.2203(2) 0.4309(2) 0.0463(6) Uani 1 1 d . . . . .
C2 C 0.5446(3) 0.1338(2) 0.3885(3) 0.0497(7) Uani 1 1 d . . . . .
C3 C 0.5630(3) 0.0891(3) 0.3011(3) 0.0577(9) Uani 1 1 d . . . . .
H3A H 0.5262 0.1161 0.2593 0.069 Uiso 1 1 calc R U . . .
C4 C 0.6384(3) 0.0026(3) 0.2792(4) 0.0736(13) Uani 1 1 d . . . . .
H4A H 0.6557 -0.0286 0.2190 0.088 Uiso 1 1 calc R U . . .
C5 C 0.6895(3) -0.0400(3) 0.3407(4) 0.0739(13) Uani 1 1 d . . . . .
H5A H 0.7389 -0.1002 0.3225 0.089 Uiso 1 1 calc R U . . .
C6 C 0.6700(3) 0.0041(3) 0.4315(4) 0.0687(12) Uani 1 1 d . . . . .
H6A H 0.7046 -0.0243 0.4746 0.082 Uiso 1 1 calc R U . . .
C7 C 0.5962(3) 0.0922(2) 0.4513(3) 0.0512(8) Uani 1 1 d . . . . .
N8 N 0.5592(2) 0.1549(2) 0.5298(2) 0.0516(7) Uani 1 1 d . . . . .
H8A H 0.5790 0.1472 0.5817 0.062 Uiso 1 1 calc R U . . .
C9 C 0.4886(2) 0.2292(2) 0.5141(2) 0.0454(7) Uani 1 1 d . . . . .
C10 C 0.4270(3) 0.3146(3) 0.5795(2) 0.0471(7) Uani 1 1 d . . . . .
H10A H 0.4008 0.2905 0.6507 0.057 Uiso 1 1 calc R U . . .
H10B H 0.4759 0.3695 0.5668 0.057 Uiso 1 1 calc R U . . .
N11 N 0.3311(2) 0.35133(19) 0.55402(19) 0.0417(5) Uani 1 1 d . . . . .
H11A H 0.2760 0.3119 0.5909 0.050 Uiso 1 1 calc R U . . .
C12 C 0.2859(3) 0.4570(2) 0.5788(2) 0.0467(7) Uani 1 1 d . . . . .
H12A H 0.3471 0.5000 0.5644 0.056 Uiso 1 1 calc R U . . .
H12B H 0.2348 0.4598 0.6503 0.056 Uiso 1 1 calc R U . . .
C13 C 0.2240(2) 0.4927(2) 0.5147(2) 0.0415(6) Uani 1 1 d . . . . .
N14 N 0.1451(2) 0.57030(19) 0.5303(2) 0.0450(6) Uani 1 1 d . . . . .
H14A H 0.1186 0.6110 0.5816 0.054 Uiso 1 1 calc R U . . .
C15 C 0.1115(2) 0.5765(2) 0.4531(2) 0.0458(7) Uani 1 1 d . . . . .
C16 C 0.0315(3) 0.6418(3) 0.4329(3) 0.0556(8) Uani 1 1 d . . . . .
H16A H -0.0128 0.6935 0.4762 0.067 Uiso 1 1 calc R U . . .
C17 C 0.0194(3) 0.6279(3) 0.3466(3) 0.0642(10) Uani 1 1 d . . . . .
H17A H -0.0328 0.6724 0.3289 0.077 Uiso 1 1 calc R U . . .
C18 C 0.0831(3) 0.5491(3) 0.2847(3) 0.0642(10) Uani 1 1 d . . . . .
H18A H 0.0718 0.5405 0.2268 0.077 Uiso 1 1 calc R U . . .
C19 C 0.1617(3) 0.4839(3) 0.3062(3) 0.0519(8) Uani 1 1 d . . . . .
H19A H 0.2044 0.4304 0.2646 0.062 Uiso 1 1 calc R U . . .
C20 C 0.1754(2) 0.5002(2) 0.3911(2) 0.0437(6) Uani 1 1 d . . . . .
N21 N 0.2474(2) 0.4490(2) 0.43150(19) 0.0416(5) Uani 1 1 d . . . . .
Sb1 Sb 0.8412(3) 0.6961(3) 0.12619(18) 0.0550(12) Uani 0.457(3) 1 d D U P A 1
F1 F 0.8535(8) 0.6621(8) 0.0033(4) 0.093(5) Uani 0.457(3) 1 d D U P A 1
F2 F 0.7338(9) 0.8020(7) 0.1288(8) 0.120(3) Uani 0.457(3) 1 d D U P A 1
F3 F 0.9503(8) 0.7897(7) 0.0599(5) 0.101(2) Uani 0.457(3) 1 d D U P A 1
F4 F 0.9554(8) 0.5969(7) 0.1214(8) 0.104(3) Uani 0.457(3) 1 d D U P A 1
F5 F 0.7340(8) 0.6108(7) 0.1917(4) 0.085(2) Uani 0.457(3) 1 d D U P A 1
F6 F 0.8309(9) 0.7352(8) 0.2489(5) 0.076(5) Uani 0.457(3) 1 d D U P A 1
Sb1' Sb 0.8425(6) 0.6870(5) 0.1254(5) 0.0493(14) Uiso 0.207(3) 1 d D U P B 2
F1' F 0.8660(14) 0.6528(13) 0.0012(9) 0.118(10) Uiso 0.207(3) 1 d D U P B 2
F2' F 0.8351(14) 0.8264(7) 0.0847(10) 0.072(4) Uiso 0.207(3) 1 d D U P B 2
F3' F 0.9944(7) 0.6892(12) 0.0875(8) 0.057(3) Uiso 0.207(3) 1 d D U P B 2
F4' F 0.8490(14) 0.5548(6) 0.1709(9) 0.067(3) Uiso 0.207(3) 1 d D U P B 2
F5' F 0.6873(7) 0.6938(13) 0.1669(10) 0.071(4) Uiso 0.207(3) 1 d D U P B 2
F6' F 0.8159(14) 0.7276(13) 0.2526(9) 0.077(9) Uiso 0.207(3) 1 d D U P B 2
Sb1" Sb 0.8315(5) 0.7037(5) 0.1297(5) 0.0451(11) Uiso 0.187(3) 1 d D U P C 3
F1" F 0.8408(15) 0.6772(13) 0.0061(9) 0.074(7) Uiso 0.187(3) 1 d D U P C 3
F2" F 0.8784(14) 0.8302(8) 0.0819(10) 0.072(4) Uiso 0.187(3) 1 d D U P C 3
F3" F 0.9801(9) 0.6477(13) 0.0948(11) 0.071(4) Uiso 0.187(3) 1 d D U P C 3
F4" F 0.7882(14) 0.5722(8) 0.1785(10) 0.063(4) Uiso 0.187(3) 1 d D U P C 3
F5" F 0.6831(8) 0.7488(14) 0.1708(10) 0.073(4) Uiso 0.187(3) 1 d D U P C 3
F6" F 0.8233(13) 0.7263(12) 0.2559(8) 0.033(4) Uiso 0.187(3) 1 d D U P C 3
Sb1* Sb 0.8461(8) 0.7020(7) 0.1276(7) 0.0420(13) Uiso 0.149(3) 1 d D U P D 4
F1* F 0.8584(15) 0.6607(15) 0.0065(9) 0.051(6) Uiso 0.149(3) 1 d D U P D 4
F2* F 0.7871(16) 0.8290(9) 0.1030(15) 0.065(5) Uiso 0.149(3) 1 d D U P D 4
F3* F 0.9855(9) 0.7383(14) 0.0721(10) 0.049(3) Uiso 0.149(3) 1 d D U P D 4
F4* F 0.8979(17) 0.5697(10) 0.1581(14) 0.072(5) Uiso 0.149(3) 1 d D U P D 4
F5* F 0.6986(10) 0.6584(13) 0.1865(11) 0.048(4) Uiso 0.149(3) 1 d D U P D 4
F6* F 0.8243(17) 0.7374(16) 0.2535(10) 0.063(12) Uiso 0.149(3) 1 d D U P D 4

loop_
_atom_site_aniso_label
_atom_site_aniso_U_11
_atom_site_aniso_U_22
_atom_site_aniso_U_33
_atom_site_aniso_U_23
_atom_site_aniso_U_13
_atom_site_aniso_U_12
Cr1 0.0364(2) 0.0407(2) 0.0349(2) -0.00220(17) -0.01141(18) 0.00236(18)
Cl1 0.0432(4) 0.0461(4) 0.0625(5) -0.0004(3) -0.0196(3) -0.0018(3)
Cl2 0.0457(4) 0.0530(4) 0.0446(4) -0.0004(3) -0.0133(3) -0.0079(3)
O1 0.0565(14) 0.0650(15) 0.0397(12) -0.0088(10) -0.0150(10) -0.0002(11)
N1 0.0375(12) 0.0435(13) 0.0493(15) -0.0008(11) -0.0118(11) 0.0027(10)
C2 0.0348(13) 0.0392(15) 0.062(2) -0.0054(13) -0.0074(13) -0.0013(11)
C3 0.0459(17) 0.0475(18) 0.065(2) -0.0104(16) -0.0078(15) 0.0003(14)
C4 0.052(2) 0.0463(19) 0.098(3) -0.025(2) -0.003(2) -0.0004(16)
C5 0.0456(19) 0.0430(19) 0.114(4) -0.016(2) -0.015(2) 0.0073(15)
C6 0.0449(18) 0.0402(17) 0.107(4) 0.0074(19) -0.022(2) 0.0006(14)
C7 0.0344(14) 0.0406(16) 0.068(2) 0.0028(14) -0.0123(14) -0.0014(11)
N8 0.0382(13) 0.0482(15) 0.0603(17) 0.0113(12) -0.0172(12) 0.0009(11)
C9 0.0361(13) 0.0442(16) 0.0508(17) 0.0013(13) -0.0155(12) 0.0019(11)
C10 0.0433(15) 0.0562(18) 0.0411(15) 0.0040(13) -0.0202(12) 0.0024(13)
N11 0.0397(12) 0.0408(13) 0.0393(12) -0.0010(10) -0.0144(10) 0.0069(10)
C12 0.0528(17) 0.0454(16) 0.0357(14) -0.0049(12) -0.0150(12) 0.0076(13)
C13 0.0378(13) 0.0411(14) 0.0373(14) 0.0028(11) -0.0096(11) -0.0002(11)
N14 0.0395(12) 0.0397(13) 0.0433(13) 0.0007(10) -0.0077(10) 0.0039(10)
C15 0.0394(14) 0.0377(14) 0.0525(18) 0.0103(12) -0.0143(13) -0.0040(11)
C16 0.0382(15) 0.0468(17) 0.073(2) 0.0096(16) -0.0184(15) -0.0013(13)
C17 0.0461(18) 0.061(2) 0.083(3) 0.0228(19) -0.0300(18) -0.0059(16)
C18 0.0535(19) 0.082(3) 0.064(2) 0.026(2) -0.0343(18) -0.0177(18)
C19 0.0443(16) 0.0575(19) 0.0526(18) 0.0123(15) -0.0215(14) -0.0084(14)
C20 0.0358(13) 0.0465(15) 0.0434(15) 0.0108(12) -0.0136(11) -0.0052(11)
N21 0.0373(11) 0.0438(13) 0.0379(12) 0.0024(10) -0.0126(9) 0.0016(10)
Sb1 0.0559(14) 0.0689(17) 0.0288(8) 0.0020(6) -0.0095(5) 0.0017(9)
F1 0.108(7) 0.155(10) 0.018(2) -0.019(3) -0.013(2) -0.050(5)
F2 0.145(8) 0.091(6) 0.154(9) -0.031(6) -0.103(8) 0.047(6)
F3 0.115(6) 0.111(6) 0.063(4) 0.013(4) -0.018(4) -0.045(5)
F4 0.103(6) 0.093(6) 0.124(7) -0.035(5) -0.063(6) 0.039(5)
F5 0.095(5) 0.093(5) 0.049(3) -0.007(3) -0.003(3) -0.039(5)
F6 0.103(8) 0.091(7) 0.041(4) -0.010(3) -0.033(4) -0.013(4)

loop_
_atom_type_symbol
_atom_type_description
_atom_type_scat_dispersion_real
_atom_type_scat_dispersion_imag
_atom_type_scat_source
C C 0.0033 0.0016 'International Tables Vol C Tables 4.2.6.8 and 6.1.1.4'
H H 0.0000 0.0000 'International Tables Vol C Tables 4.2.6.8 and 6.1.1.4'
N N 0.0061 0.0033 'International Tables Vol C Tables 4.2.6.8 and 6.1.1.4'
O O 0.0106 0.0060 'International Tables Vol C Tables 4.2.6.8 and 6.1.1.4'
F F 0.0171 0.0103 'International Tables Vol C Tables 4.2.6.8 and 6.1.1.4'
Cl Cl 0.1484 0.1585 'International Tables Vol C Tables 4.2.6.8 and 6.1.1.4'
Cr Cr 0.3209 0.6236 'International Tables Vol C Tables 4.2.6.8 and 6.1.1.4'
Sb Sb -0.5866 1.5461 'International Tables Vol C Tables 4.2.6.8 and 6.1.1.4'

loop_
_geom_angle_atom_site_label_1
_geom_angle_atom_site_label_2
_geom_angle_atom_site_label_3
_geom_angle
O1 Cr1 N21 99.84(10)
O1 Cr1 N1 100.68(11)
N21 Cr1 N1 159.47(11)
O1 Cr1 N11 178.46(11)
N21 Cr1 N11 79.82(10)
N1 Cr1 N11 79.65(10)
O1 Cr1 Cl1 89.74(8)
N21 Cr1 Cl1 90.51(8)
N1 Cr1 Cl1 90.30(8)
N11 Cr1 Cl1 91.76(8)
O1 Cr1 Cl2 89.29(8)
N21 Cr1 Cl2 89.97(8)
N1 Cr1 Cl2 89.57(8)
N11 Cr1 Cl2 89.21(8)
Cl1 Cr1 Cl2 178.98(4)
C9 N1 C2 106.8(3)
C9 N1 Cr1 113.4(2)
C2 N1 Cr1 139.8(3)
N1 C2 C7 107.4(3)
N1 C2 C3 130.6(3)
C7 C2 C3 122.0(3)
C4 C3 C2 115.7(4)
C5 C4 C3 123.0(4)
C4 C5 C6 121.8(3)
C7 C6 C5 114.5(4)
N8 C7 C6 130.6(4)
N8 C7 C2 106.5(3)
C6 C7 C2 122.9(4)
C9 N8 C7 107.1(3)
N1 C9 N8 112.2(3)
N1 C9 C10 121.3(3)
N8 C9 C10 126.5(3)
N11 C10 C9 105.8(3)
C12 N11 C10 114.2(3)
C12 N11 Cr1 110.87(18)
C10 N11 Cr1 111.40(19)
N11 C12 C13 105.9(3)
N21 C13 N14 112.6(3)
N21 C13 C12 120.8(3)
N14 C13 C12 126.5(3)
C13 N14 C15 107.1(3)
N14 C15 C20 106.6(3)
N14 C15 C16 131.5(3)
C20 C15 C16 121.9(3)
C17 C16 C15 116.8(4)
C16 C17 C18 121.1(3)
C19 C18 C17 121.6(4)
C18 C19 C20 116.8(4)
C19 C20 C15 121.8(3)
C19 C20 N21 130.4(3)
C15 C20 N21 107.8(3)
C13 N21 C20 105.9(3)
C13 N21 Cr1 113.34(19)
C20 N21 Cr1 140.8(2)
F5 Sb1 F4 93.0(4)
F5 Sb1 F2 90.8(4)
F4 Sb1 F2 176.0(4)
F5 Sb1 F1 91.6(3)
F4 Sb1 F1 90.6(4)
F2 Sb1 F1 90.4(4)
F5 Sb1 F6 90.3(3)
F4 Sb1 F6 90.2(4)
F2 Sb1 F6 88.7(4)
F1 Sb1 F6 177.9(4)
F5 Sb1 F3 177.9(4)
F4 Sb1 F3 88.8(4)
F2 Sb1 F3 87.4(4)
F1 Sb1 F3 89.5(3)
F6 Sb1 F3 88.5(4)
F4' Sb1' F1' 92.4(6)
F4' Sb1' F3' 91.1(5)
F1' Sb1' F3' 91.2(5)
F4' Sb1' F5' 91.8(5)
F1' Sb1' F5' 91.2(6)
F3' Sb1' F5' 176.1(6)
F4' Sb1' F2' 177.0(6)
F1' Sb1' F2' 90.6(5)
F3' Sb1' F2' 88.6(5)
F5' Sb1' F2' 88.3(5)
F4' Sb1' F6' 89.7(5)
F1' Sb1' F6' 177.7(7)
F3' Sb1' F6' 89.5(5)
F5' Sb1' F6' 88.0(5)
F2' Sb1' F6' 87.3(5)
F5" Sb1" F2" 93.8(5)
F5" Sb1" F1" 91.3(6)
F2" Sb1" F1" 90.9(6)
F5" Sb1" F6" 89.5(5)
F2" Sb1" F6" 90.7(5)
F1" Sb1" F6" 178.2(7)
F5" Sb1" F3" 175.1(6)
F2" Sb1" F3" 90.8(5)
F1" Sb1" F3" 90.2(5)
F6" Sb1" F3" 88.8(5)
F5" Sb1" F4" 88.0(5)
F2" Sb1" F4" 178.1(6)
F1" Sb1" F4" 89.6(5)
F6" Sb1" F4" 88.8(5)
F3" Sb1" F4" 87.4(5)
F3* Sb1* F2* 92.6(6)
F3* Sb1* F6* 92.6(6)
F2* Sb1* F6* 90.1(6)
F3* Sb1* F1* 91.7(6)
F2* Sb1* F1* 91.1(6)
F6* Sb1* F1* 175.5(8)
F3* Sb1* F4* 90.8(6)
F2* Sb1* F4* 176.5(7)
F6* Sb1* F4* 88.9(6)
F1* Sb1* F4* 89.6(6)
F3* Sb1* F5* 178.0(7)
F2* Sb1* F5* 89.2(6)
F6* Sb1* F5* 88.2(6)
F1* Sb1* F5* 87.5(6)
F4* Sb1* F5* 87.4(6)

loop_
_geom_bond_atom_site_label_1
_geom_bond_atom_site_label_2
_geom_bond_distance
Cr1 O1 1.983(2)
Cr1 N21 2.032(2)
Cr1 N1 2.036(3)
Cr1 N11 2.081(3)
Cr1 Cl1 2.3002(9)
Cr1 Cl2 2.3178(9)
N1 C9 1.318(4)
N1 C2 1.390(4)
C2 C7 1.395(5)
C2 C3 1.397(5)
C3 C4 1.390(5)
C4 C5 1.380(8)
C5 C6 1.434(7)
C6 C7 1.395(5)
C7 N8 1.383(5)
N8 C9 1.337(4)
C9 C10 1.492(5)
C10 N11 1.478(4)
N11 C12 1.475(4)
C12 C13 1.497(4)
C13 N21 1.318(4)
C13 N14 1.331(4)
N14 C15 1.377(4)
C15 C20 1.384(5)
C15 C16 1.388(4)
C16 C17 1.385(6)
C17 C18 1.407(7)
C18 C19 1.382(5)
C19 C20 1.384(5)
C20 N21 1.394(4)
Sb1 F5 1.809(5)
Sb1 F4 1.852(6)
Sb1 F2 1.855(6)
Sb1 F1 1.856(5)
Sb1 F6 1.888(6)
Sb1 F3 1.902(6)
Sb1' F4' 1.816(9)
Sb1' F1' 1.830(10)
Sb1' F3' 1.849(9)
Sb1' F5' 1.873(9)
Sb1' F2' 1.887(9)
Sb1' F6' 1.890(10)
Sb1" F5" 1.831(9)
Sb1" F2" 1.832(9)
Sb1" F1" 1.850(10)
Sb1" F6" 1.878(9)
Sb1" F3" 1.879(10)
Sb1" F4" 1.885(9)
Sb1* F3* 1.786(10)
Sb1* F2* 1.829(11)
Sb1* F6* 1.865(11)
Sb1* F1* 1.867(10)
Sb1* F4* 1.880(11)
Sb1* F5* 1.916(10)

loop_
_platon_squeeze_void_nr
_platon_squeeze_void_average_x
_platon_squeeze_void_average_y
_platon_squeeze_void_average_z
_platon_squeeze_void_volume
_platon_squeeze_void_count_electrons
_platon_squeeze_void_content
1 -0.020 0.008 -0.004 1333 269 ' '
